data_7112387
loop_
_publ_author_name
'Miller, Stuart R.'
'Alvarez, Elsa'
'Fradcourt, Lucie'
'Devic, Thomas'
'Wuttke, Stefan'
'Wheatley, Paul S.'
'Steunou, Nathalie'
'Bonhomme, Christian'
'Gervais, Christel'
'Laurencin, Danielle'
'Morris, Russell E.'
'Vimont, Alexandre'
'Daturi, Marco'
'Horcajada, Patricia'
'Serre, Christian'

_publ_section_title
;
 A rare example of a porous Ca-MOF for the controlled release of
 biologically active NO.
;
_journal_issue 71
_journal_name_full 'Chemical communications (Cambridge, England)'
_journal_page_first 7773
_journal_page_last 7775
_journal_paper_doi 10.1039/c3cc41987h
_journal_volume 49
_journal_year 2013
_chemical_formula_moiety C19H15Ca2N3O10
_chemical_formula_sum 'C19 H15 Ca2 N3 O10'
_chemical_formula_weight 525.50
_chemical_name_common Ca2(azbz-TC)(DMF)(H2O)
_chemical_name_systematic
;
?
;
_space_group_IT_number 2
_symmetry_cell_setting triclinic
_symmetry_space_group_name_Hall '-P 1'
_symmetry_space_group_name_H-M 'P -1'
_atom_sites_solution_hydrogens geom
_atom_sites_solution_primary direct
_atom_sites_solution_secondary difmap
_audit_creation_method SHELXL-97
_cell_angle_alpha 101.472(6)
_cell_angle_beta 102.024(4)
_cell_angle_gamma 108.351(5)
_cell_formula_units_Z 2
_cell_length_a 10.1119(5)
_cell_length_b 11.0499(8)
_cell_length_c 12.7808(8)
_cell_measurement_reflns_used 6587
_cell_measurement_temperature 100(2)
_cell_measurement_theta_max 25.04
_cell_measurement_theta_min 2.22
_cell_volume 1270.77(15)
_computing_cell_refinement 'CrysAlis (Oxford Diffraction, 2006)'
_computing_data_collection 'MAR345 control software (MAR, 2002)'
_computing_data_reduction 'CrysAlis (Oxford Diffraction, 2006)'
_computing_structure_refinement 'SHELXL-97 (Sheldrick, 2008)'
_computing_structure_solution 'SHELXS-97 (Sheldrick, 1997)'
_diffrn_ambient_temperature 100(2)
_diffrn_detector_area_resol_mean 6.67
_diffrn_measured_fraction_theta_full 0.913
_diffrn_measured_fraction_theta_max 0.913
_diffrn_measurement_device_type 'MAR345 Image plate'
_diffrn_measurement_method \f-scan
_diffrn_radiation_monochromator 'Si (111)'
_diffrn_radiation_source 'Beamline BM1A, SNBL, ESRF, Grenoble, France'
_diffrn_radiation_type synchrotron
_diffrn_radiation_wavelength 0.709622
_diffrn_reflns_av_R_equivalents 0.0184
_diffrn_reflns_av_sigmaI/netI 0.0257
_diffrn_reflns_limit_h_max 11
_diffrn_reflns_limit_h_min -11
_diffrn_reflns_limit_k_max 13
_diffrn_reflns_limit_k_min -13
_diffrn_reflns_limit_l_max 15
_diffrn_reflns_limit_l_min -15
_diffrn_reflns_number 8751
_diffrn_reflns_theta_full 25.04
_diffrn_reflns_theta_max 25.04
_diffrn_reflns_theta_min 2.22
_exptl_absorpt_coefficient_mu 0.502
_exptl_absorpt_correction_T_max 0.9900
_exptl_absorpt_correction_T_min 0.9609
_exptl_absorpt_correction_type multi-scan
_exptl_absorpt_process_details SADABS
_exptl_crystal_colour orange
_exptl_crystal_density_diffrn 1.373
_exptl_crystal_density_method 'not measured'
_exptl_crystal_description prism
_exptl_crystal_F_000 540
_exptl_crystal_size_max 0.08
_exptl_crystal_size_mid 0.04
_exptl_crystal_size_min 0.02
_refine_diff_density_max 1.115
_refine_diff_density_min -0.828
_refine_diff_density_rms 0.105
_refine_ls_extinction_method none
_refine_ls_goodness_of_fit_ref 1.068
_refine_ls_hydrogen_treatment constr
_refine_ls_matrix_type full
_refine_ls_number_parameters 301
_refine_ls_number_reflns 4101
_refine_ls_number_restraints 9
_refine_ls_restrained_S_all 1.069
_refine_ls_R_factor_all 0.0733
_refine_ls_R_factor_gt 0.0698
_refine_ls_shift/su_max 0.000
_refine_ls_shift/su_mean 0.000
_refine_ls_structure_factor_coef Fsqd
_refine_ls_weighting_details 'calc w=1/[\s^2^(Fo^2^)+(0.0992P)^2^+4.6908P] where P=(Fo^2^+2Fc^2^)/3'
_refine_ls_weighting_scheme calc
_refine_ls_wR_factor_gt 0.1949
_refine_ls_wR_factor_ref 0.1976
_reflns_number_gt 3764
_reflns_number_total 4101
_reflns_threshold_expression >2\s(I)
_cod_data_source_file c3cc41987h_2.txt
_cod_data_source_block squeeze
_cod_original_cell_volume 1270.77(14)
_cod_original_sg_symbol_H-M P-1
_cod_database_code 7112387

loop_
_symmetry_equiv_pos_as_xyz
'x, y, z'
'-x, -y, -z'

loop_
_atom_site_label
_atom_site_type_symbol
_atom_site_fract_x
_atom_site_fract_y
_atom_site_fract_z
_atom_site_U_iso_or_equiv
_atom_site_adp_type
_atom_site_occupancy
_atom_site_symmetry_multiplicity
_atom_site_calc_flag
_atom_site_refinement_flags
Ca1 Ca 0.33118(8) 0.25761(7) 0.86540(6) 0.0184(3) Uani 1 1 d .
Ca2 Ca 0.19995(8) 0.10208(8) 0.56701(7) 0.0243(3) Uani 1 1 d .
N1 N -0.0663(4) 0.4828(5) 0.9778(4) 0.0483(13) Uani 1 1 d .
C1 C -0.1220(5) 0.3842(5) 0.8714(4) 0.0377(12) Uani 1 1 d .
C2 C -0.0355(4) 0.3348(4) 0.8175(3) 0.0249(9) Uani 1 1 d .
H2 H 0.0646 0.3663 0.8500 0.030 Uiso 1 1 calc R
C3 C -0.0998(4) 0.2380(4) 0.7145(3) 0.0207(8) Uani 1 1 d .
C4 C -0.2513(4) 0.1903(4) 0.6653(3) 0.0277(10) Uani 1 1 d .
H4 H -0.2942 0.1249 0.5971 0.033 Uiso 1 1 calc R
C5 C -0.3368(5) 0.2413(5) 0.7188(4) 0.0387(12) Uani 1 1 d .
C6 C -0.2721(5) 0.3389(6) 0.8221(4) 0.0459(15) Uani 1 1 d .
H6 H -0.3291 0.3735 0.8578 0.055 Uiso 1 1 calc R
C7 C -0.0043(4) 0.1839(4) 0.6600(3) 0.0167(8) Uani 1 1 d .
O1 O 0.1300(3) 0.2286(3) 0.7103(2) 0.0185(6) Uani 1 1 d .
O2 O -0.0574(3) 0.0979(3) 0.5663(2) 0.0239(6) Uani 1 1 d .
C8 C -0.4994(5) 0.1926(5) 0.6672(4) 0.0430(14) Uani 1 1 d .
O3 O -0.5705(3) 0.2488(3) 0.7155(2) 0.0298(7) Uani 1 1 d .
O4 O -0.5592(4) 0.0995(5) 0.5783(4) 0.0753(17) Uani 1 1 d .
N11 N 0.0446(4) 0.4845(3) 0.5312(3) 0.0302(9) Uani 1 1 d .
C11 C 0.2388(5) 0.8130(4) 0.7514(4) 0.0331(11) Uani 1 1 d .
C12 C 0.1493(5) 0.7212(4) 0.6502(4) 0.0325(11) Uani 1 1 d .
H12 H 0.1004 0.7482 0.5949 0.039 Uiso 1 1 calc R
C13 C 0.1338(5) 0.5886(4) 0.6325(3) 0.0263(9) Uani 1 1 d .
C14 C 0.2095(4) 0.5473(4) 0.7139(3) 0.0224(9) Uani 1 1 d .
H14 H 0.2013 0.4590 0.7001 0.027 Uiso 1 1 calc R
C15 C 0.2972(4) 0.6392(4) 0.8160(3) 0.0219(9) Uani 1 1 d .
C16 C 0.3128(5) 0.7723(4) 0.8342(3) 0.0295(10) Uani 1 1 d .
H16 H 0.3726 0.8342 0.9017 0.035 Uiso 1 1 calc R
C17 C 0.3791(4) 0.5953(4) 0.9054(3) 0.0218(8) Uani 1 1 d .
O11 O 0.3558(3) 0.4733(3) 0.8861(2) 0.0292(7) Uani 1 1 d .
O12 O 0.4628(4) 0.6836(3) 0.9915(3) 0.0373(9) Uani 1 1 d .
C18 C 0.2565(6) 0.9577(4) 0.7717(4) 0.0449(14) Uani 1 1 d .
O13 O 0.3337(7) 1.0386(3) 0.8613(4) 0.091(2) Uani 1 1 d .
O14 O 0.1840(5) 0.9886(3) 0.6980(3) 0.0544(11) Uani 1 1 d .
O21A O 0.2361(7) 0.2385(6) 0.4648(5) 0.0451(14) Uiso 0.60 1 d PD
C21A C 0.2731(12) 0.3269(11) 0.4197(10) 0.065(3) Uiso 0.60 1 d PD
H21A H 0.2192 0.3810 0.4142 0.078 Uiso 0.60 1 calc PR
N21A N 0.3871(12) 0.3497(11) 0.3778(9) 0.080(3) Uiso 0.60 1 d PD
C22A C 0.4873(17) 0.2781(16) 0.3920(14) 0.096(4) Uiso 0.60 1 d PD
C23A C 0.418(2) 0.4495(19) 0.3153(16) 0.119(6) Uiso 0.60 1 d PD
O21B O 0.2036(17) 0.3128(16) 0.5053(13) 0.089(4) Uiso 0.40 1 d P
O31B O 0.2060(9) 0.2634(9) 1.0027(7) 0.0333(17) Uiso 0.40 1 d PD
C31B C 0.266(2) 0.346(2) 1.0924(14) 0.092(6) Uiso 0.40 1 d PD
H31B H 0.3616 0.4025 1.1055 0.111 Uiso 0.40 1 calc PR
N31B N 0.2012(17) 0.3635(16) 1.1774(13) 0.075(4) Uiso 0.40 1 d PD
C32B C 0.045(2) 0.292(3) 1.147(3) 0.154(13) Uiso 0.40 1 d PD
C33B C 0.282(4) 0.448(4) 1.291(2) 0.164(14) Uiso 0.40 1 d PD
O31A O 0.1615(12) 0.1881(12) 0.9598(10) 0.097(3) Uiso 0.60 1 d P

loop_
_atom_site_aniso_label
_atom_site_aniso_U_11
_atom_site_aniso_U_22
_atom_site_aniso_U_33
_atom_site_aniso_U_23
_atom_site_aniso_U_13
_atom_site_aniso_U_12
Ca1 0.0200(4) 0.0133(4) 0.0156(4) -0.0001(3) -0.0065(3) 0.0079(3)
Ca2 0.0102(4) 0.0222(4) 0.0267(5) -0.0115(3) -0.0041(3) 0.0055(3)
N1 0.0128(15) 0.069(3) 0.033(2) -0.036(2) -0.0061(15) 0.0142(17)
C1 0.0137(19) 0.053(3) 0.023(2) -0.026(2) -0.0041(18) 0.0103(19)
C2 0.0104(17) 0.033(2) 0.0187(19) -0.0113(17) -0.0034(15) 0.0077(16)
C3 0.0112(17) 0.0262(19) 0.0170(18) -0.0071(16) -0.0004(15) 0.0077(15)
C4 0.0108(18) 0.036(2) 0.020(2) -0.0148(17) -0.0031(16) 0.0064(17)
C5 0.012(2) 0.056(3) 0.028(2) -0.022(2) -0.0047(18) 0.013(2)
C6 0.014(2) 0.065(3) 0.033(3) -0.032(2) -0.002(2) 0.015(2)
C7 0.0112(17) 0.0160(17) 0.0168(18) -0.0023(14) -0.0012(14) 0.0050(14)
O1 0.0092(12) 0.0210(13) 0.0166(13) -0.0060(10) -0.0025(10) 0.0051(10)
O2 0.0127(12) 0.0290(15) 0.0170(13) -0.0138(11) -0.0048(11) 0.0091(11)
C8 0.013(2) 0.056(3) 0.034(3) -0.028(2) -0.0055(19) 0.012(2)
O3 0.0102(13) 0.0369(17) 0.0275(15) -0.0154(13) -0.0009(12) 0.0085(12)
O4 0.0166(17) 0.107(4) 0.053(2) -0.060(2) -0.0151(17) 0.025(2)
N11 0.0351(19) 0.0187(17) 0.0219(18) 0.0010(14) -0.0146(15) 0.0078(15)
C11 0.041(3) 0.016(2) 0.029(2) 0.0003(17) -0.012(2) 0.0109(18)
C12 0.037(2) 0.020(2) 0.027(2) 0.0040(17) -0.0155(19) 0.0100(18)
C13 0.030(2) 0.0153(18) 0.0183(19) -0.0027(15) -0.0124(17) 0.0060(16)
C14 0.025(2) 0.0118(17) 0.021(2) 0.0009(15) -0.0069(16) 0.0053(15)
C15 0.0237(19) 0.0122(17) 0.0199(19) -0.0001(15) -0.0079(16) 0.0055(15)
C16 0.037(2) 0.0141(18) 0.022(2) -0.0014(16) -0.0127(18) 0.0070(17)
C17 0.0215(19) 0.0159(18) 0.0186(19) 0.0000(15) -0.0074(16) 0.0063(15)
O11 0.0366(16) 0.0123(13) 0.0249(15) -0.0012(11) -0.0147(13) 0.0100(12)
O12 0.0457(19) 0.0158(14) 0.0258(16) -0.0036(12) -0.0251(15) 0.0077(13)
C18 0.062(3) 0.018(2) 0.040(3) 0.001(2) -0.015(3) 0.019(2)
O13 0.159(5) 0.0139(17) 0.051(2) -0.0100(17) -0.044(3) 0.029(2)
O14 0.068(3) 0.0279(18) 0.056(2) 0.0153(17) -0.015(2) 0.0226(18)

loop_
_atom_type_symbol
_atom_type_description
_atom_type_scat_dispersion_real
_atom_type_scat_dispersion_imag
_atom_type_scat_source
C C 0.0033 0.0016 'International Tables Vol C Tables 4.2.6.8 and 6.1.1.4'
H H 0.0000 0.0000 'International Tables Vol C Tables 4.2.6.8 and 6.1.1.4'
N N 0.0061 0.0033 'International Tables Vol C Tables 4.2.6.8 and 6.1.1.4'
O O 0.0106 0.0060 'International Tables Vol C Tables 4.2.6.8 and 6.1.1.4'
Ca Ca 0.2262 0.3064 'International Tables Vol C Tables 4.2.6.8 and 6.1.1.4'

loop_
_geom_angle_atom_site_label_1
_geom_angle_atom_site_label_2
_geom_angle_atom_site_label_3
_geom_angle
_geom_angle_site_symmetry_1
_geom_angle_site_symmetry_3
O11 Ca1 O12 91.93(10) . 2_667
O11 Ca1 O31A 101.9(3) . .
O12 Ca1 O31A 98.2(3) 2_667 .
O11 Ca1 O3 92.96(12) . 1_655
O12 Ca1 O3 99.74(12) 2_667 1_655
O31A Ca1 O3 156.2(3) . 1_655
O11 Ca1 O31B 85.8(2) . .
O12 Ca1 O31B 86.8(2) 2_667 .
O31A Ca1 O31B 20.1(3) . .
O3 Ca1 O31B 173.4(2) 1_655 .
O11 Ca1 O1 80.26(9) . .
O12 Ca1 O1 171.23(11) 2_667 .
O31A Ca1 O1 87.4(3) . .
O3 Ca1 O1 76.85(10) 1_655 .
O31B Ca1 O1 96.6(2) . .
O11 Ca1 O13 172.84(13) . 1_545
O12 Ca1 O13 80.93(13) 2_667 1_545
O31A Ca1 O13 79.8(3) . 1_545
O3 Ca1 O13 87.78(18) 1_655 1_545
O31B Ca1 O13 94.2(3) . 1_545
O1 Ca1 O13 106.82(12) . 1_545
O11 Ca1 O14 141.22(9) . 1_545
O12 Ca1 O14 124.15(10) 2_667 1_545
O31A Ca1 O14 87.7(3) . 1_545
O3 Ca1 O14 69.34(12) 1_655 1_545
O31B Ca1 O14 107.8(2) . 1_545
O1 Ca1 O14 62.54(9) . 1_545
O13 Ca1 O14 45.38(11) 1_545 1_545
O11 Ca1 C18 164.51(12) . 1_545
O12 Ca1 C18 101.68(12) 2_667 1_545
O31A Ca1 C18 83.6(3) . 1_545
O3 Ca1 C18 77.60(14) 1_655 1_545
O31B Ca1 C18 102.1(2) . 1_545
O1 Ca1 C18 85.59(11) . 1_545
O13 Ca1 C18 21.86(13) 1_545 1_545
O14 Ca1 C18 23.54(11) 1_545 1_545
O11 Ca1 C31B 75.3(4) . .
O12 Ca1 C31B 71.1(4) 2_667 .
O31A Ca1 C31B 39.1(5) . .
O3 Ca1 C31B 164.5(4) 1_655 .
O31B Ca1 C31B 19.6(4) . .
O1 Ca1 C31B 110.3(4) . .
O13 Ca1 C31B 102.7(4) 1_545 .
O14 Ca1 C31B 126.1(4) 1_545 .
C18 Ca1 C31B 116.0(4) 1_545 .
O11 Ca1 Ca2 105.06(8) . .
O12 Ca1 Ca2 138.48(10) 2_667 .
O31A Ca1 Ca2 114.3(3) . .
O3 Ca1 Ca2 42.98(7) 1_655 .
O31B Ca1 Ca2 131.2(2) . .
O1 Ca1 Ca2 42.04(7) . .
O13 Ca1 Ca2 80.27(10) 1_545 .
O14 Ca1 Ca2 38.99(7) 1_545 .
C18 Ca1 Ca2 59.70(10) 1_545 .
C31B Ca1 Ca2 149.5(4) . .
O21A Ca2 O14 170.8(2) . 1_545
O21A Ca2 O2 101.68(19) . 2_556
O14 Ca2 O2 87.54(12) 1_545 2_556
O21A Ca2 O4 88.8(2) . 1_655
O14 Ca2 O4 89.54(19) 1_545 1_655
O2 Ca2 O4 100.84(12) 2_556 1_655
O21A Ca2 O1 99.59(19) . .
O14 Ca2 O1 74.21(13) 1_545 .
O2 Ca2 O1 127.99(10) 2_556 .
O4 Ca2 O1 126.56(11) 1_655 .
O21A Ca2 O3 91.45(18) . 1_655
O14 Ca2 O3 80.32(13) 1_545 1_655
O2 Ca2 O3 151.15(10) 2_556 1_655
O4 Ca2 O3 53.37(11) 1_655 1_655
O1 Ca2 O3 73.60(9) . 1_655
O21A Ca2 O2 94.94(18) . .
O14 Ca2 O2 86.56(13) 1_545 .
O2 Ca2 O2 79.47(10) 2_556 .
O4 Ca2 O2 176.08(16) 1_655 .
O1 Ca2 O2 51.75(8) . .
O3 Ca2 O2 125.30(9) 1_655 .
O21A Ca2 O21B 23.6(4) . .
O14 Ca2 O21B 149.8(4) 1_545 .
O2 Ca2 O21B 115.2(3) 2_556 .
O4 Ca2 O21B 104.3(4) 1_655 .
O1 Ca2 O21B 76.0(4) . .
O3 Ca2 O21B 86.6(3) 1_655 .
O2 Ca2 O21B 79.0(4) . .
O21A Ca2 C8 90.1(2) . 1_655
O14 Ca2 C8 84.44(17) 1_545 1_655
O2 Ca2 C8 126.45(12) 2_556 1_655
O4 Ca2 C8 26.56(13) 1_655 1_655
O1 Ca2 C8 100.23(12) . 1_655
O3 Ca2 C8 26.81(12) 1_655 1_655
O2 Ca2 C8 151.98(12) . 1_655
O21B Ca2 C8 96.0(4) . 1_655
O21A Ca2 C7 97.72(19) . .
O14 Ca2 C7 79.70(14) 1_545 .
O2 Ca2 C7 104.11(10) 2_556 .
O4 Ca2 C7 152.27(11) 1_655 .
O1 Ca2 C7 25.80(9) . .
O3 Ca2 C7 99.35(10) 1_655 .
O2 Ca2 C7 25.96(9) . .
O21B Ca2 C7 75.7(4) . .
C8 Ca2 C7 126.03(12) 1_655 .
O21A Ca2 Ca1 115.21(17) . .
O14 Ca2 Ca1 55.63(10) 1_545 .
O2 Ca2 Ca1 142.45(8) 2_556 .
O4 Ca2 Ca1 87.23(10) 1_655 .
O1 Ca2 Ca1 41.50(6) . .
O3 Ca2 Ca1 39.76(7) 1_655 .
O2 Ca2 Ca1 90.19(6) . .
O21B Ca2 Ca1 97.7(3) . .
C8 Ca2 Ca1 62.94(11) 1_655 .
C7 Ca2 Ca1 65.57(7) . .
O21A Ca2 Ca2 100.55(16) . 2_556
O14 Ca2 Ca2 86.14(11) 1_545 2_556
O2 Ca2 Ca2 42.41(7) 2_556 2_556
O4 Ca2 Ca2 143.10(10) 1_655 2_556
O1 Ca2 Ca2 87.28(6) . 2_556
O3 Ca2 Ca2 158.94(8) 1_655 2_556
O2 Ca2 Ca2 37.05(6) . 2_556
O21B Ca2 Ca2 97.5(3) . 2_556
C8 Ca2 Ca2 165.86(13) 1_655 2_556
C7 Ca2 Ca2 62.13(7) . 2_556
Ca1 Ca2 Ca2 119.22(4) . 2_556
N1 N1 C1 114.5(5) 2_567 .
C2 C1 C6 120.4(4) . .
C2 C1 N1 123.9(4) . .
C6 C1 N1 115.7(4) . .
C1 C2 C3 119.7(3) . .
C2 C3 C4 120.2(4) . .
C2 C3 C7 118.4(3) . .
C4 C3 C7 121.3(3) . .
C5 C4 C3 119.8(4) . .
C4 C5 C6 120.0(4) . .
C4 C5 C8 120.8(4) . .
C6 C5 C8 119.2(4) . .
C1 C6 C5 119.9(4) . .
O2 C7 O1 121.5(3) . .
O2 C7 C3 120.6(3) . .
O1 C7 C3 117.9(3) . .
O2 C7 Ca2 64.1(2) . .
O1 C7 Ca2 57.43(19) . .
C3 C7 Ca2 174.9(3) . .
C7 O1 Ca1 151.5(3) . .
C7 O1 Ca2 96.8(2) . .
Ca1 O1 Ca2 96.45(9) . .
C7 O2 Ca2 158.8(3) . 2_556
C7 O2 Ca2 90.0(2) . .
Ca2 O2 Ca2 100.53(10) 2_556 .
O4 C8 O3 122.3(4) . .
O4 C8 C5 119.5(4) . .
O3 C8 C5 118.2(4) . .
O4 C8 Ca2 59.6(2) . 1_455
O3 C8 Ca2 62.7(2) . 1_455
C5 C8 Ca2 178.8(4) . 1_455
C8 O3 Ca1 142.5(4) . 1_455
C8 O3 Ca2 90.5(2) . 1_455
Ca1 O3 Ca2 97.26(10) 1_455 1_455
C8 O4 Ca2 93.9(3) . 1_455
N11 N11 C13 114.0(4) 2_566 .
C12 C11 C16 120.3(4) . .
C12 C11 C18 119.8(4) . .
C16 C11 C18 119.9(4) . .
C11 C12 C13 119.3(4) . .
C12 C13 C14 120.9(4) . .
C12 C13 N11 124.4(3) . .
C14 C13 N11 114.8(3) . .
C15 C14 C13 119.7(3) . .
C14 C15 C16 119.6(3) . .
C14 C15 C17 120.1(3) . .
C16 C15 C17 120.2(3) . .
C15 C16 C11 120.2(4) . .
O12 C17 O11 125.8(3) . .
O12 C17 C15 116.8(3) . .
O11 C17 C15 117.3(3) . .
C17 O11 Ca1 174.8(2) . .
C17 O12 Ca1 144.3(3) . 2_667
O13 C18 O14 122.0(4) . .
O13 C18 C11 120.0(4) . .
O14 C18 C11 117.8(4) . .
O13 C18 Ca1 47.3(2) . 1_565
O14 C18 Ca1 74.8(3) . 1_565
C11 C18 Ca1 167.3(3) . 1_565
C18 O13 Ca1 110.8(3) . 1_565
C18 O14 Ca2 143.6(4) . 1_565
C18 O14 Ca1 81.7(3) . 1_565
Ca2 O14 Ca1 85.38(11) 1_565 1_565
O21B O21A C21A 76.7(11) . .
O21B O21A Ca2 100.8(9) . .
C21A O21A Ca2 171.0(7) . .
O21A C21A N21A 123.7(11) . .
C21A N21A C22A 122.2(11) . .
C21A N21A C23A 120.9(12) . .
C22A N21A C23A 117.0(13) . .
O21A O21B Ca2 55.5(8) . .
O31A O31B C31B 156.0(17) . .
O31A O31B Ca1 76.6(11) . .
C31B O31B Ca1 119.4(11) . .
O31B C31B N31B 124.6(19) . .
O31B C31B Ca1 41.0(8) . .
N31B C31B Ca1 165.5(14) . .
C31B N31B C32B 116(2) . .
C31B N31B C33B 123(2) . .
C32B N31B C33B 120.8(19) . .
O31B O31A Ca1 83.3(11) . .

loop_
_geom_bond_atom_site_label_1
_geom_bond_atom_site_label_2
_geom_bond_distance
_geom_bond_site_symmetry_2
Ca1 O11 2.272(3) .
Ca1 O12 2.280(3) 2_667
Ca1 O31A 2.322(11) .
Ca1 O3 2.334(3) 1_655
Ca1 O31B 2.370(8) .
Ca1 O1 2.414(2) .
Ca1 O13 2.418(4) 1_545
Ca1 O14 2.998(4) 1_545
Ca1 C18 3.075(4) 1_545
Ca1 C31B 3.146(17) .
Ca1 Ca2 3.6204(11) .
Ca2 O21A 2.179(6) .
Ca2 O14 2.285(4) 1_545
Ca2 O2 2.310(3) 2_556
Ca2 O4 2.419(3) 1_655
Ca2 O1 2.440(3) .
Ca2 O3 2.488(3) 1_655
Ca2 O2 2.586(3) .
Ca2 O21B 2.595(15) .
Ca2 C8 2.799(4) 1_655
Ca2 C7 2.875(4) .
Ca2 Ca2 3.7693(15) 2_556
N1 N1 1.241(7) 2_567
N1 C1 1.436(5) .
C1 C2 1.392(6) .
C1 C6 1.396(6) .
C2 C3 1.394(5) .
C3 C4 1.407(5) .
C3 C7 1.502(6) .
C4 C5 1.390(7) .
C5 C6 1.401(6) .
C5 C8 1.510(6) .
C7 O2 1.258(5) .
C7 O1 1.260(4) .
O2 Ca2 2.310(3) 2_556
C8 O4 1.254(6) .
C8 O3 1.263(6) .
C8 Ca2 2.799(4) 1_455
O3 Ca1 2.334(3) 1_455
O3 Ca2 2.488(3) 1_455
O4 Ca2 2.419(3) 1_455
N11 N11 1.252(7) 2_566
N11 C13 1.443(5) .
C11 C12 1.390(6) .
C11 C16 1.398(6) .
C11 C18 1.515(6) .
C12 C13 1.390(6) .
C13 C14 1.397(5) .
C14 C15 1.394(5) .
C15 C16 1.395(5) .
C15 C17 1.518(5) .
C17 O12 1.243(5) .
C17 O11 1.256(5) .
O12 Ca1 2.280(3) 2_667
C18 O13 1.225(6) .
C18 O14 1.241(6) .
C18 Ca1 3.075(4) 1_565
O13 Ca1 2.418(3) 1_565
O14 Ca2 2.285(4) 1_565
O14 Ca1 2.998(4) 1_565
O21A O21B 1.059(16) .
O21A C21A 1.229(11) .
C21A N21A 1.344(13) .
N21A C22A 1.473(14) .
N21A C23A 1.480(15) .
O31B O31A 0.822(12) .
O31B C31B 1.210(16) .
C31B N31B 1.391(16) .
N31B C32B 1.448(18) .
N31B C33B 1.456(18) .
